data_7208305
loop_
_publ_author_name
'Hermosilla-Ib\'a\~nez, Patricio'
'Car, Pierre Emmanuel'
'Vega, Andr\'es'
'Costamagna, Juan'
'Caruso, Francesco'
'Pivan, Jean-Yves'
'Fur, Eric Le'
'Spodine, Evgenia'
'Venegas-Yazigi, Diego'

_publ_section_title
;
 New structures based on the mixed valence polyoxometalate cluster
 [V12B18O60H6]n&#x2212;
;
_journal_issue 17
_journal_name_full CrystEngComm
_journal_page_first 5604
_journal_paper_doi 10.1039/c2ce25436k
_journal_volume 14
_journal_year 2012
_chemical_formula_moiety '(C2N2H9)(C2N2H10)[Zn(C2N2H8)2]3[V12B18O60H6].3H2O '
_chemical_formula_sum 'C16 H79 B18 N16 O63 V12 Zn3'
_chemical_formula_weight 2505.92
_chemical_name_systematic
;
?
;
_space_group_IT_number 15
_symmetry_cell_setting monoclinic
_symmetry_space_group_name_Hall '-C 2yc'
_symmetry_space_group_name_H-M 'C 1 2/c 1'
_atom_sites_solution_hydrogens geom
_atom_sites_solution_primary direct
_atom_sites_solution_secondary difmap
_audit_creation_method SHELXL-97
_cell_angle_alpha 90.000(5)
_cell_angle_beta 99.623(5)
_cell_angle_gamma 90.000(5)
_cell_formula_units_Z 4
_cell_length_a 23.605(5)
_cell_length_b 13.445(5)
_cell_length_c 24.054(5)
_cell_measurement_temperature 293(2)
_cell_volume 7527(4)
_computing_structure_refinement 'SHELXL-97 (Sheldrick, 1997)'
_diffrn_ambient_temperature 293(2)
_diffrn_detector_area_resol_mean 9
_diffrn_measured_fraction_theta_full 0.983
_diffrn_measured_fraction_theta_max 0.983
_diffrn_measurement_device_type KappaCCD
_diffrn_measurement_method 'CCD rotation images, thick slices'
_diffrn_radiation_monochromator 'horizonally mounted graphite crystal'
_diffrn_radiation_source 'fine-focus sealed tube'
_diffrn_radiation_type MoK\a
_diffrn_radiation_wavelength 0.71069
_diffrn_reflns_av_R_equivalents 0.0630
_diffrn_reflns_av_sigmaI/netI 0.1020
_diffrn_reflns_limit_h_max 35
_diffrn_reflns_limit_h_min -35
_diffrn_reflns_limit_k_max 19
_diffrn_reflns_limit_k_min -20
_diffrn_reflns_limit_l_max 35
_diffrn_reflns_limit_l_min -35
_diffrn_reflns_number 49169
_diffrn_reflns_theta_full 32.00
_diffrn_reflns_theta_max 32.00
_diffrn_reflns_theta_min 3.50
_exptl_absorpt_coefficient_mu 2.481
_exptl_absorpt_correction_T_max 0.656
_exptl_absorpt_correction_T_min 0.436
_exptl_absorpt_correction_type numerical
_exptl_crystal_density_diffrn 2.198
_exptl_crystal_density_method 'not measured'
_exptl_crystal_F_000 4928
_exptl_crystal_size_max 0.35
_exptl_crystal_size_mid 0.31
_exptl_crystal_size_min 0.17
_refine_diff_density_max 1.861
_refine_diff_density_min -1.498
_refine_diff_density_rms 0.173
_refine_ls_extinction_method none
_refine_ls_goodness_of_fit_ref 1.065
_refine_ls_matrix_type full
_refine_ls_number_parameters 584
_refine_ls_number_reflns 12843
_refine_ls_number_restraints 30
_refine_ls_restrained_S_all 1.069
_refine_ls_R_factor_all 0.1337
_refine_ls_R_factor_gt 0.0593
_refine_ls_shift/su_max 0.012
_refine_ls_shift/su_mean 0.001
_refine_ls_structure_factor_coef Fsqd
_refine_ls_weighting_details 'calc w=1/[\s^2^(Fo^2^)+(0.0866P)^2^+0.9351P] where P=(Fo^2^+2Fc^2^)/3'
_refine_ls_weighting_scheme calc
_refine_ls_wR_factor_gt 0.1490
_refine_ls_wR_factor_ref 0.1696
_reflns_number_gt 7303
_reflns_number_total 13060
_reflns_threshold_expression >2sigma(I)
_cod_data_source_file c2ce25436k.txt
_cod_data_source_block compound_4
_cod_depositor_comments
;
The following automatic conversions were performed:

'_symmetry_cell_setting' value 'Monoclinic' changed to 'monoclinic'
according to /home/saulius/struct/CIF-dictionaries/cif_core.dic
dictionary named 'cif_core.dic' version 2.4.1 from 2010-06-29.

Automatic conversion script
Id: cif_fix_values 1891 2012-01-12 08:04:46Z andrius 
;
_cod_original_sg_symbol_H-M 'C 2/c'
_cod_database_code 7208305

loop_
_symmetry_equiv_pos_as_xyz
'x, y, z'
'-x, y, -z+1/2'
'x+1/2, y+1/2, z'
'-x+1/2, y+1/2, -z+1/2'
'-x, -y, -z'
'x, -y, z-1/2'
'-x+1/2, -y+1/2, -z'
'x+1/2, -y+1/2, z-1/2'

loop_
_atom_site_label
_atom_site_type_symbol
_atom_site_fract_x
_atom_site_fract_y
_atom_site_fract_z
_atom_site_U_iso_or_equiv
_atom_site_adp_type
_atom_site_occupancy
_atom_site_symmetry_multiplicity
_atom_site_calc_flag
_atom_site_refinement_flags
Zn1 Zn 0.82096(2) 0.18872(5) 0.23374(2) 0.03044(15) Uani 1 1 d .
Zn2 Zn 0.53099(5) 0.20836(10) 0.27301(5) 0.0320(3) Uani 0.50 1 d P
V1 V 0.82264(3) 0.02863(5) 0.55295(3) 0.01297(15) Uani 1 1 d .
V2 V 0.70437(3) 0.02320(6) 0.43320(3) 0.01571(16) Uani 1 1 d .
V3 V 0.82906(3) 0.05478(5) 0.42947(3) 0.01385(15) Uani 1 1 d .
V4 V 0.78519(3) 0.14837(5) 0.64674(3) 0.01257(15) Uani 1 1 d .
V5 V 0.67553(3) 0.08251(5) 0.57366(3) 0.01428(15) Uani 1 1 d .
V6 V 0.60335(3) 0.13930(5) 0.46429(3) 0.01315(15) Uani 1 1 d .
O1 O 0.55511(12) 0.2202(2) 0.60862(12) 0.0205(7) Uani 1 1 d .
O2 O 0.58320(11) 0.2780(2) 0.43987(11) 0.0135(6) Uani 1 1 d .
O3 O 0.80680(11) 0.2902(2) 0.66351(11) 0.0126(6) Uani 1 1 d .
O4 O 0.94605(11) 0.1779(2) 0.46990(11) 0.0145(6) Uani 1 1 d .
O5 O 0.85082(13) -0.0767(2) 0.57544(13) 0.0227(7) Uani 1 1 d .
O6 O 0.78765(11) 0.1750(2) 0.31109(11) 0.0150(6) Uani 1 1 d .
O7 O 0.59219(11) 0.2404(2) 0.34238(11) 0.0139(6) Uani 1 1 d .
O8 O 0.71145(12) 0.0626(2) 0.28384(12) 0.0206(7) Uani 1 1 d .
O9 O 0.97182(12) 0.0727(2) 0.54760(12) 0.0202(6) Uani 1 1 d .
O10 O 0.86068(11) 0.1766(2) 0.39685(11) 0.0135(6) Uani 1 1 d .
O11 O 0.68345(13) -0.0821(2) 0.40682(14) 0.0276(7) Uani 1 1 d .
O12 O 0.95224(12) 0.1108(2) 0.63839(11) 0.0192(6) Uani 1 1 d .
O13 O 0.63342(11) 0.2207(2) 0.68502(12) 0.0190(6) Uani 1 1 d .
O14 O 0.61767(12) 0.0886(2) 0.30556(12) 0.0199(6) Uani 1 1 d .
O15 O 0.79607(13) 0.0925(2) 0.70663(12) 0.0228(7) Uani 1 1 d .
O16 O 0.86126(13) -0.0386(2) 0.40637(14) 0.0271(7) Uani 1 1 d .
O17 O 0.75361(11) 0.0796(2) 0.38330(12) 0.0179(6) Uani 1 1 d .
O18 O 0.64296(13) 0.0041(3) 0.60685(13) 0.0269(7) Uani 1 1 d .
O19 O 0.77630(12) 0.0076(2) 0.47962(11) 0.0179(6) Uani 1 1 d .
O20 O 0.64755(12) 0.1235(2) 0.40456(11) 0.0174(6) Uani 1 1 d .
O21 O 0.61834(12) 0.1818(2) 0.54181(11) 0.0155(6) Uani 1 1 d .
O22 O 0.54338(12) 0.0776(2) 0.45233(13) 0.0239(7) Uani 1 1 d .
O23 O 0.87200(11) 0.0856(2) 0.50404(11) 0.0164(6) Uani 1 1 d .
O24 O 0.75494(11) 0.0492(2) 0.58761(11) 0.0142(6) Uani 1 1 d .
O25 O 0.84984(11) 0.1321(2) 0.60749(11) 0.0147(6) Uani 1 1 d .
O26 O 0.54293(13) 0.1531(3) 0.69601(14) 0.0349(9) Uani 1 1 d .
O27 O 0.66521(12) 0.0451(2) 0.49693(12) 0.0172(6) Uani 1 1 d .
O28 O 0.70491(11) 0.1863(2) 0.62629(12) 0.0166(6) Uani 1 1 d .
O29 O 0.62846(15) -0.0126(3) 0.23102(17) 0.0513(12) Uani 1 1 d .
O30 O 1.02447(15) -0.0029(3) 0.62934(14) 0.0472(12) Uani 1 1 d .
B1 B 0.6543(2) 0.0463(4) 0.2747(2) 0.0249(11) Uani 1 1 d .
B2 B 0.67337(18) 0.2644(4) 0.65065(18) 0.0139(9) Uani 1 1 d .
B3 B 0.5781(2) 0.1973(4) 0.6632(2) 0.0188(10) Uani 1 1 d .
B4 B 0.92663(18) 0.1404(4) 0.51951(18) 0.0154(9) Uani 1 1 d .
B5 B 0.9816(2) 0.0618(4) 0.6047(2) 0.0206(10) Uani 1 1 d .
B6 B 0.63756(19) 0.1683(4) 0.34730(18) 0.0162(9) Uani 1 1 d .
B7 B 0.59145(18) 0.2638(4) 0.56994(18) 0.0146(9) Uani 1 1 d .
B8 B 0.59359(18) 0.3173(4) 0.38298(18) 0.0131(9) Uani 1 1 d .
B9 B 0.7377(2) 0.1310(4) 0.32884(19) 0.0157(9) Uani 1 1 d .
C1 C 0.7279(3) 0.2018(5) 0.1395(3) 0.073(2) Uani 1 1 d .
H1A H 0.6901 0.1803 0.1212 0.087 Uiso 1 1 calc R
H1B H 0.7507 0.2166 0.1104 0.087 Uiso 1 1 calc R
C2 C 0.7227(3) 0.2923(5) 0.1738(3) 0.073(3) Uani 1 1 d .
H2A H 0.7075 0.3466 0.1492 0.088 Uiso 1 1 calc R
H2B H 0.6960 0.2796 0.1995 0.088 Uiso 1 1 calc R
C3 C 0.9159(3) 0.0496(5) 0.2256(3) 0.061(2) Uani 1 1 d .
H3A H 0.8988 0.0077 0.1944 0.073 Uiso 1 1 calc R
H3B H 0.9495 0.0158 0.2456 0.073 Uiso 1 1 calc R
C4 C 0.9336(3) 0.1492(6) 0.2029(3) 0.060(2) Uani 1 1 d .
H4A H 0.9563 0.1867 0.2332 0.071 Uiso 1 1 calc R
H4B H 0.9570 0.1377 0.1740 0.071 Uiso 1 1 calc R
C5 C 0.5934(6) 0.2341(13) 0.1752(5) 0.066(2) Uani 0.475(7) 1 d PDU
H5A H 0.6100 0.2767 0.1496 0.079 Uiso 0.475(7) 1 calc PR
H5B H 0.6226 0.1868 0.1913 0.079 Uiso 0.475(7) 1 calc PR
C51 C 0.5786(6) 0.2671(13) 0.1995(5) 0.066(2) Uani 0.525(7) 1 d PD
H51A H 0.5676 0.3340 0.1869 0.079 Uiso 0.525(7) 1 calc PR
H51B H 0.6200 0.2600 0.2075 0.079 Uiso 0.525(7) 1 calc PR
C6 C 0.5481(9) 0.1834(18) 0.1453(7) 0.066(2) Uani 0.475(7) 1 d PDU
H6A H 0.5210 0.2315 0.1261 0.079 Uiso 0.475(7) 1 calc PR
H6B H 0.5622 0.1443 0.1166 0.079 Uiso 0.475(7) 1 calc PR
C61 C 0.5466(9) 0.1813(15) 0.1597(5) 0.066(2) Uani 0.525(7) 1 d PD
H61A H 0.5188 0.2094 0.1295 0.079 Uiso 0.525(7) 1 calc PR
H61B H 0.5740 0.1414 0.1435 0.079 Uiso 0.525(7) 1 calc PR
C7 C 0.5878(3) -0.1813(5) 0.4839(3) 0.0498(16) Uani 1 1 d .
H7A H 0.6128 -0.1355 0.5077 0.060 Uiso 1 1 calc R
H7B H 0.6055 -0.1949 0.4511 0.060 Uiso 1 1 calc R
C8 C 0.5856(3) -0.2754(5) 0.5153(3) 0.0492(16) Uani 1 1 d .
H8A H 0.6246 -0.2939 0.5317 0.059 Uiso 1 1 calc R
H8B H 0.5648 -0.2634 0.5462 0.059 Uiso 1 1 calc R
N1 N 0.87445(19) 0.0664(4) 0.26380(18) 0.0382(11) Uani 1 1 d .
HN1A H 0.8932 0.0793 0.2988 0.046 Uiso 1 1 calc R
HN1B H 0.8529 0.0115 0.2653 0.046 Uiso 1 1 calc R
N2 N 0.8837(2) 0.2047(4) 0.1799(2) 0.0476(13) Uani 1 1 d .
HN2A H 0.8695 0.1821 0.1451 0.057 Uiso 1 1 calc R
HN2B H 0.8928 0.2693 0.1771 0.057 Uiso 1 1 calc R
N3 N 0.7770(2) 0.3198(3) 0.20499(19) 0.0380(11) Uani 1 1 d .
HN3A H 0.7722 0.3584 0.2344 0.046 Uiso 1 1 calc R
HN3B H 0.7973 0.3543 0.1829 0.046 Uiso 1 1 calc R
N4 N 0.75576(19) 0.1221(3) 0.17673(18) 0.0347(10) Uani 1 1 d .
HN4A H 0.7705 0.0755 0.1564 0.042 Uiso 1 1 calc R
HN4B H 0.7301 0.0929 0.1952 0.042 Uiso 1 1 calc R
N5 N 0.5190(5) 0.1214(10) 0.1757(5) 0.0412(14) Uani 0.475(7) 1 d PDU
HN5A H 0.5442 0.0826 0.1981 0.049 Uiso 0.475(7) 1 calc PR
HN5B H 0.4954 0.0819 0.1521 0.049 Uiso 0.475(7) 1 calc PR
N51 N 0.5170(5) 0.1197(9) 0.1993(4) 0.0412(14) Uani 0.525(7) 1 d PD
HN5C H 0.5428 0.0941 0.2275 0.049 Uiso 0.525(7) 1 calc PR
HN5D H 0.4967 0.0697 0.1807 0.049 Uiso 0.525(7) 1 calc PR
N6 N 0.5772(5) 0.2956(9) 0.2210(4) 0.0412(14) Uani 0.475(7) 1 d PDU
N61 N 0.5350(4) 0.3107(7) 0.2293(4) 0.0412(14) Uani 0.525(7) 1 d PD
N7 N 0.53340(19) -0.1318(3) 0.4651(2) 0.0409(12) Uani 1 1 d .
HN7A H 0.5393 -0.0771 0.4459 0.061 Uiso 1 1 calc R
HN7B H 0.5175 -0.1153 0.4948 0.061 Uiso 1 1 calc R
HN7C H 0.5100 -0.1725 0.4429 0.061 Uiso 1 1 calc R
N8 N 0.55917(18) -0.3588(3) 0.4826(2) 0.0363(11) Uani 1 1 d .
HN8A H 0.5589 -0.4115 0.5049 0.054 Uiso 1 1 calc R
HN8B H 0.5791 -0.3729 0.4553 0.054 Uiso 1 1 calc R
HN8C H 0.5233 -0.3431 0.4674 0.054 Uiso 1 1 calc R
OW1 O 0.5656(2) -0.0953(4) 0.3416(3) 0.110(3) Uani 1 1 d .
OW3 O 0.7500 0.2500 0.5000 0.126(4) Uani 1 2 d S

loop_
_atom_site_aniso_label
_atom_site_aniso_U_11
_atom_site_aniso_U_22
_atom_site_aniso_U_33
_atom_site_aniso_U_23
_atom_site_aniso_U_13
_atom_site_aniso_U_12
Zn1 0.0337(3) 0.0350(4) 0.0229(3) -0.0013(2) 0.0054(2) 0.0054(3)
Zn2 0.0229(5) 0.0458(8) 0.0235(6) 0.0009(5) -0.0068(5) -0.0058(5)
V1 0.0117(3) 0.0144(4) 0.0130(3) 0.0007(3) 0.0026(2) 0.0007(3)
V2 0.0145(3) 0.0170(4) 0.0157(3) 0.0009(3) 0.0030(3) -0.0002(3)
V3 0.0129(3) 0.0158(4) 0.0128(3) -0.0012(3) 0.0019(3) 0.0019(3)
V4 0.0114(3) 0.0163(4) 0.0103(3) 0.0018(3) 0.0025(2) 0.0015(3)
V5 0.0134(3) 0.0152(4) 0.0140(3) 0.0015(3) 0.0014(3) 0.0004(3)
V6 0.0103(3) 0.0156(4) 0.0135(3) 0.0000(3) 0.0019(2) -0.0029(3)
O1 0.0154(14) 0.0297(18) 0.0163(14) 0.0040(13) 0.0026(12) -0.0032(13)
O2 0.0144(13) 0.0136(14) 0.0126(12) -0.0006(11) 0.0028(11) -0.0011(11)
O3 0.0098(12) 0.0146(14) 0.0133(12) -0.0002(11) 0.0019(10) -0.0005(10)
O4 0.0098(12) 0.0197(16) 0.0140(13) 0.0033(11) 0.0022(10) 0.0017(11)
O5 0.0231(15) 0.0203(17) 0.0251(16) 0.0051(13) 0.0053(13) 0.0052(13)
O6 0.0115(13) 0.0191(16) 0.0148(13) -0.0014(11) 0.0031(11) -0.0027(11)
O7 0.0110(12) 0.0175(15) 0.0124(13) -0.0024(11) -0.0001(10) 0.0006(11)
O8 0.0181(14) 0.0236(17) 0.0198(14) -0.0094(13) 0.0025(12) -0.0027(12)
O9 0.0202(14) 0.0229(17) 0.0179(14) 0.0032(12) 0.0048(12) 0.0096(12)
O10 0.0118(12) 0.0176(15) 0.0109(12) 0.0020(11) 0.0015(10) -0.0008(11)
O11 0.0261(16) 0.0258(19) 0.0305(17) -0.0091(14) 0.0038(14) -0.0027(14)
O12 0.0185(14) 0.0259(17) 0.0128(13) 0.0013(12) 0.0019(11) 0.0057(12)
O13 0.0133(13) 0.0282(17) 0.0156(14) 0.0041(12) 0.0026(11) -0.0039(12)
O14 0.0164(14) 0.0227(17) 0.0209(14) -0.0081(13) 0.0041(12) -0.0049(12)
O15 0.0268(16) 0.0251(17) 0.0165(14) 0.0055(13) 0.0039(13) 0.0022(13)
O16 0.0281(16) 0.0225(18) 0.0310(17) -0.0039(14) 0.0062(14) 0.0079(14)
O17 0.0124(13) 0.0259(17) 0.0156(13) 0.0051(12) 0.0030(11) 0.0010(12)
O18 0.0241(15) 0.032(2) 0.0257(16) 0.0104(14) 0.0075(13) -0.0024(14)
O19 0.0191(14) 0.0212(16) 0.0127(13) -0.0005(12) 0.0009(11) -0.0029(12)
O20 0.0185(14) 0.0217(17) 0.0127(13) 0.0027(12) 0.0047(11) 0.0049(12)
O21 0.0174(13) 0.0166(15) 0.0124(13) 0.0002(11) 0.0019(11) 0.0049(11)
O22 0.0188(15) 0.0214(17) 0.0316(17) 0.0010(14) 0.0045(13) -0.0086(13)
O23 0.0159(13) 0.0220(16) 0.0112(13) -0.0013(12) 0.0020(11) -0.0062(12)
O24 0.0119(12) 0.0139(15) 0.0175(13) -0.0024(11) 0.0043(11) -0.0004(11)
O25 0.0114(12) 0.0208(16) 0.0121(12) -0.0024(11) 0.0027(11) -0.0005(11)
O26 0.0196(16) 0.056(2) 0.0295(18) 0.0206(17) 0.0069(14) -0.0087(16)
O27 0.0212(14) 0.0157(15) 0.0149(13) 0.0001(11) 0.0035(11) 0.0008(12)
O28 0.0113(12) 0.0216(16) 0.0160(13) -0.0055(12) -0.0002(11) 0.0043(11)
O29 0.0283(19) 0.071(3) 0.056(3) -0.048(2) 0.0089(18) -0.0111(19)
O30 0.0354(19) 0.081(3) 0.0272(18) 0.023(2) 0.0096(16) 0.037(2)
B1 0.019(2) 0.025(3) 0.029(3) -0.009(2) 0.000(2) -0.005(2)
B2 0.0135(19) 0.018(2) 0.0105(19) -0.0008(17) 0.0028(16) -0.0020(18)
B3 0.018(2) 0.020(3) 0.019(2) 0.003(2) 0.0054(19) 0.0024(19)
B4 0.0092(19) 0.025(3) 0.0109(19) 0.0039(18) -0.0013(16) 0.0022(18)
B5 0.016(2) 0.030(3) 0.016(2) 0.008(2) 0.0038(18) 0.003(2)
B6 0.015(2) 0.023(3) 0.0100(19) -0.0025(18) 0.0016(17) -0.0006(18)
B7 0.0134(19) 0.019(2) 0.0121(19) 0.0027(18) 0.0057(17) 0.0000(18)
B8 0.0108(19) 0.017(2) 0.0117(19) 0.0012(17) 0.0023(16) 0.0031(17)
B9 0.017(2) 0.017(2) 0.0126(19) -0.0024(18) 0.0033(17) -0.0015(18)
C1 0.083(5) 0.060(5) 0.059(4) -0.012(4) -0.035(4) 0.019(4)
C2 0.079(5) 0.044(4) 0.082(5) -0.010(4) -0.029(5) 0.023(4)
C3 0.034(3) 0.065(5) 0.084(5) -0.035(4) 0.015(3) 0.011(3)
C4 0.033(3) 0.086(6) 0.065(4) -0.025(4) 0.023(3) -0.016(3)
C5 0.063(4) 0.109(6) 0.029(5) 0.015(4) 0.017(4) 0.032(4)
C51 0.063(4) 0.109(6) 0.029(5) 0.015(4) 0.017(4) 0.032(4)
C6 0.063(4) 0.109(6) 0.029(5) 0.015(4) 0.017(4) 0.032(4)
C61 0.063(4) 0.109(6) 0.029(5) 0.015(4) 0.017(4) 0.032(4)
C7 0.041(3) 0.039(4) 0.067(4) 0.001(3) 0.003(3) -0.009(3)
C8 0.050(3) 0.045(4) 0.047(3) 0.004(3) -0.010(3) 0.002(3)
N1 0.036(2) 0.040(3) 0.037(2) -0.015(2) 0.001(2) 0.006(2)
N2 0.051(3) 0.054(3) 0.042(3) -0.010(2) 0.021(2) -0.008(3)
N3 0.057(3) 0.024(2) 0.034(2) -0.0003(19) 0.008(2) 0.002(2)
N4 0.041(2) 0.027(2) 0.034(2) -0.0076(19) -0.001(2) -0.0004(19)
N5 0.037(2) 0.050(3) 0.032(3) -0.010(3) -0.008(3) 0.000(2)
N51 0.037(2) 0.050(3) 0.032(3) -0.010(3) -0.008(3) 0.000(2)
N6 0.037(2) 0.050(3) 0.032(3) -0.010(3) -0.008(3) 0.000(2)
N61 0.037(2) 0.050(3) 0.032(3) -0.010(3) -0.008(3) 0.000(2)
N7 0.040(3) 0.026(3) 0.052(3) 0.000(2) -0.003(2) -0.006(2)
N8 0.029(2) 0.027(2) 0.058(3) 0.006(2) 0.022(2) 0.0063(18)
OW1 0.037(3) 0.070(4) 0.212(8) 0.036(4) -0.013(4) -0.013(3)
OW3 0.140(9) 0.110(9) 0.130(9) 0.007(7) 0.032(7) -0.030(7)

loop_
_atom_type_symbol
_atom_type_description
_atom_type_scat_dispersion_real
_atom_type_scat_dispersion_imag
_atom_type_scat_source
B B 0.0013 0.0007 'International Tables Vol C Tables 4.2.6.8 and 6.1.1.4'
O O 0.0106 0.0060 'International Tables Vol C Tables 4.2.6.8 and 6.1.1.4'
V V 0.3005 0.5294 'International Tables Vol C Tables 4.2.6.8 and 6.1.1.4'
Zn Zn 0.2839 1.4301 'International Tables Vol C Tables 4.2.6.8 and 6.1.1.4'
N N 0.0061 0.0033 'International Tables Vol C Tables 4.2.6.8 and 6.1.1.4'
C C 0.0033 0.0016 'International Tables Vol C Tables 4.2.6.8 and 6.1.1.4'
H H 0.0000 0.0000 'International Tables Vol C Tables 4.2.6.8 and 6.1.1.4'

loop_
_geom_angle_atom_site_label_1
_geom_angle_atom_site_label_2
_geom_angle_atom_site_label_3
_geom_angle
_geom_angle_site_symmetry_1
_geom_angle_site_symmetry_3
N4 Zn1 N3 82.78(17) . .
N4 Zn1 N1 102.85(17) . .
N3 Zn1 N1 173.21(19) . .
N4 Zn1 N2 98.90(19) . .
N3 Zn1 N2 94.0(2) . .
N1 Zn1 N2 81.5(2) . .
N4 Zn1 O6 101.32(15) . .
N3 Zn1 O6 97.19(16) . .
N1 Zn1 O6 85.50(15) . .
N2 Zn1 O6 157.94(15) . .
N4 Zn1 O13 159.26(15) . 7_656
N3 Zn1 O13 88.39(14) . 7_656
N1 Zn1 O13 87.46(14) . 7_656
N2 Zn1 O13 100.42(15) . 7_656
O6 Zn1 O13 61.12(10) . 7_656
Zn2 Zn2 N51 73.6(3) 2_655 2_655
Zn2 Zn2 O7 161.46(12) 2_655 .
N51 Zn2 O7 103.5(3) 2_655 .
Zn2 Zn2 N61 54.2(2) 2_655 2_655
N51 Zn2 N61 86.3(4) 2_655 2_655
O7 Zn2 N61 107.7(3) . 2_655
Zn2 Zn2 N5 83.0(3) 2_655 2_655
N51 Zn2 N5 13.4(4) 2_655 2_655
O7 Zn2 N5 91.5(3) . 2_655
N61 Zn2 N5 84.0(4) 2_655 2_655
Zn2 Zn2 C51 88.7(3) 2_655 .
N51 Zn2 C51 151.2(5) 2_655 .
O7 Zn2 C51 100.2(4) . .
N61 Zn2 C51 101.8(5) 2_655 .
N5 Zn2 C51 164.4(5) 2_655 .
O5 V1 O19 108.36(15) . .
O5 V1 O24 107.62(14) . .
O19 V1 O24 91.82(12) . .
O5 V1 O23 106.98(15) . .
O19 V1 O23 79.08(12) . .
O24 V1 O23 145.35(13) . .
O5 V1 O25 109.24(14) . .
O19 V1 O25 142.33(13) . .
O24 V1 O25 79.13(12) . .
O23 V1 O25 87.88(12) . .
O5 V1 V3 110.18(12) . .
O19 V1 V3 39.99(9) . .
O24 V1 V3 125.87(8) . .
O23 V1 V3 39.28(8) . .
O25 V1 V3 120.98(9) . .
O5 V1 V4 111.84(12) . .
O19 V1 V4 124.55(9) . .
O24 V1 V4 40.47(8) . .
O23 V1 V4 121.42(9) . .
O25 V1 V4 38.78(8) . .
V3 V1 V4 137.85(3) . .
O11 V2 O19 109.01(15) . .
O11 V2 O27 106.98(15) . .
O19 V2 O27 92.86(12) . .
O11 V2 O20 108.97(15) . .
O19 V2 O20 141.99(13) . .
O27 V2 O20 77.49(12) . .
O11 V2 O17 106.00(16) . .
O19 V2 O17 80.65(12) . .
O27 V2 O17 146.70(13) . .
O20 V2 O17 87.67(12) . .
O11 V2 V3 110.78(12) . .
O19 V2 V3 40.39(9) . .
O27 V2 V3 127.13(9) . .
O20 V2 V3 120.99(9) . .
O17 V2 V3 40.38(8) . .
O11 V2 V6 110.46(12) . .
O19 V2 V6 125.25(10) . .
O27 V2 V6 39.86(8) . .
O20 V2 V6 37.81(9) . .
O17 V2 V6 121.43(9) . .
V3 V2 V6 138.55(3) . .
O16 V3 O23 106.22(15) . .
O16 V3 O17 111.86(15) . .
O23 V3 O17 140.04(13) . .
O16 V3 O19 109.98(16) . .
O23 V3 O19 77.91(11) . .
O17 V3 O19 78.18(12) . .
O16 V3 O10 105.79(15) . .
O23 V3 O10 90.93(11) . .
O17 V3 O10 90.10(12) . .
O19 V3 O10 144.19(12) . .
O16 V3 V2 115.01(12) . .
O23 V3 V2 111.42(9) . .
O17 V3 V2 40.24(9) . .
O19 V3 V2 38.06(8) . .
O10 V3 V2 123.94(8) . .
O16 V3 V1 110.62(12) . .
O23 V3 V1 39.14(8) . .
O17 V3 V1 112.71(9) . .
O19 V3 V1 38.96(7) . .
O10 V3 V1 124.12(8) . .
V2 V3 V1 75.07(2) . .
O15 V4 O25 111.32(14) . .
O15 V4 O28 110.63(15) . .
O25 V4 O28 136.09(12) . .
O15 V4 O24 108.16(14) . .
O25 V4 O24 78.11(11) . .
O28 V4 O24 77.13(11) . .
O15 V4 O3 105.53(14) . .
O25 V4 O3 90.62(12) . .
O28 V4 O3 90.33(12) . .
O24 V4 O3 146.29(11) . .
O15 V4 V5 112.29(12) . .
O25 V4 V5 110.67(8) . .
O28 V4 V5 38.98(8) . .
O24 V4 V5 38.33(8) . .
O3 V4 V5 124.38(8) . .
O15 V4 V1 113.43(12) . .
O25 V4 V1 39.01(8) . .
O28 V4 V1 110.20(9) . .
O24 V4 V1 39.22(8) . .
O3 V4 V1 124.25(8) . .
V5 V4 V1 74.78(3) . .
O18 V5 O27 108.57(16) . .
O18 V5 O24 107.40(14) . .
O27 V5 O24 94.12(12) . .
O18 V5 O28 107.43(16) . .
O27 V5 O28 143.67(13) . .
O24 V5 O28 79.61(12) . .
O18 V5 O21 106.70(15) . .
O27 V5 O21 80.32(12) . .
O24 V5 O21 145.42(13) . .
O28 V5 O21 84.99(12) . .
O18 V5 V6 111.00(11) . .
O27 V5 V6 41.03(9) . .
O24 V5 V6 128.05(9) . .
O28 V5 V6 118.81(9) . .
O21 V5 V6 39.40(8) . .
O18 V5 V4 109.97(11) . .
O27 V5 V4 127.38(9) . .
O24 V5 V4 40.54(8) . .
O28 V5 V4 39.25(8) . .
O21 V5 V4 119.79(9) . .
V6 V5 V4 138.44(3) . .
O22 V6 O20 112.12(15) . .
O22 V6 O21 109.67(15) . .
O20 V6 O21 136.17(12) . .
O22 V6 O2 105.57(14) . .
O20 V6 O2 90.91(12) . .
O21 V6 O2 90.23(12) . .
O22 V6 O27 107.72(14) . .
O20 V6 O27 76.74(12) . .
O21 V6 O27 78.65(12) . .
O2 V6 O27 146.71(12) . .
O22 V6 V5 112.18(12) . .
O20 V6 V5 109.22(8) . .
O21 V6 V5 40.27(8) . .
O2 V6 V5 124.98(8) . .
O27 V6 V5 38.49(8) . .
O22 V6 V2 112.92(12) . .
O20 V6 V2 38.30(8) . .
O21 V6 V2 111.42(8) . .
O2 V6 V2 124.50(8) . .
O27 V6 V2 38.62(9) . .
V5 V6 V2 74.36(3) . .
B3 O1 B7 120.8(3) . .
B4 O2 B8 113.1(3) 7_656 .
B4 O2 V6 123.0(2) 7_656 .
B8 O2 V6 121.6(2) . .
B6 O3 B9 113.9(3) 7_656 7_656
B6 O3 V4 121.7(3) 7_656 .
B9 O3 V4 122.0(2) 7_656 .
B7 O4 B4 120.1(3) 7_656 .
B2 O6 B9 120.5(3) 7_656 .
B2 O6 Zn1 102.6(2) 7_656 .
B9 O6 Zn1 136.6(2) . .
B8 O7 B6 120.3(3) . .
B8 O7 Zn2 129.9(2) . .
B6 O7 Zn2 109.7(2) . .
B1 O8 B9 120.4(4) . .
B5 O9 B4 121.0(3) . .
B7 O10 B2 112.4(3) 7_656 7_656
B7 O10 V3 121.5(2) 7_656 .
B2 O10 V3 122.5(2) 7_656 .
B5 O12 B8 122.6(3) . 7_656
B3 O13 B2 122.5(3) . .
B3 O13 Zn1 134.7(3) . 7_656
B2 O13 Zn1 90.7(2) . 7_656
B1 O14 B6 120.8(3) . .
B9 O17 V2 129.6(2) . .
B9 O17 V3 130.9(3) . .
V2 O17 V3 99.38(13) . .
V2 O19 V1 147.30(17) . .
V2 O19 V3 101.55(13) . .
V1 O19 V3 101.05(13) . .
B6 O20 V6 128.7(3) . .
B6 O20 V2 127.1(3) . .
V6 O20 V2 103.89(13) . .
B7 O21 V6 129.5(2) . .
B7 O21 V5 130.1(2) . .
V6 O21 V5 100.33(13) . .
B4 O23 V1 129.0(2) . .
B4 O23 V3 129.4(2) . .
V1 O23 V3 101.59(12) . .
V5 O24 V1 144.63(16) . .
V5 O24 V4 101.14(13) . .
V1 O24 V4 100.32(12) . .
B8 O25 V4 129.5(2) 7_656 .
B8 O25 V1 128.3(2) 7_656 .
V4 O25 V1 102.20(12) . .
V5 O27 V2 144.25(16) . .
V5 O27 V6 100.48(13) . .
V2 O27 V6 101.52(13) . .
B2 O28 V5 128.9(2) . .
B2 O28 V4 128.7(2) . .
V5 O28 V4 101.77(13) . .
O8 B1 O14 123.7(4) . .
O8 B1 O29 121.5(5) . .
O14 B1 O29 114.7(4) . .
O6 B2 O28 110.4(3) 7_656 .
O6 B2 O13 105.5(3) 7_656 .
O28 B2 O13 110.8(4) . .
O6 B2 O10 112.9(3) 7_656 7_656
O28 B2 O10 108.4(3) . 7_656
O13 B2 O10 108.9(3) . 7_656
O13 B3 O1 121.2(4) . .
O13 B3 O26 120.8(4) . .
O1 B3 O26 118.0(4) . .
O4 B4 O9 106.8(3) . .
O4 B4 O23 110.6(3) . .
O9 B4 O23 109.9(4) . .
O4 B4 O2 112.7(4) . 7_656
O9 B4 O2 109.2(3) . 7_656
O23 B4 O2 107.6(3) . 7_656
O12 B5 O9 123.0(4) . .
O12 B5 O30 117.9(4) . .
O9 B5 O30 119.1(4) . .
O7 B6 O20 110.6(3) . .
O7 B6 O14 106.5(3) . .
O20 B6 O14 108.5(4) . .
O7 B6 O3 113.6(4) . 7_656
O20 B6 O3 107.8(3) . 7_656
O14 B6 O3 109.9(3) . 7_656
O4 B7 O1 106.2(3) 7_656 .
O4 B7 O21 111.4(3) 7_656 .
O1 B7 O21 109.1(4) . .
O4 B7 O10 113.0(4) 7_656 7_656
O1 B7 O10 109.8(3) . 7_656
O21 B7 O10 107.3(3) . 7_656
O7 B8 O12 107.8(3) . 7_656
O7 B8 O25 110.9(3) . 7_656
O12 B8 O25 110.0(3) 7_656 7_656
O7 B8 O2 112.1(3) . .
O12 B8 O2 108.7(3) 7_656 .
O25 B8 O2 107.2(3) 7_656 .
O6 B9 O17 110.8(3) . .
O6 B9 O8 107.5(3) . .
O17 B9 O8 111.9(4) . .
O6 B9 O3 111.3(3) . 7_656
O17 B9 O3 107.3(3) . 7_656
O8 B9 O3 108.0(3) . 7_656
N4 C1 C2 109.0(5) . .
N3 C2 C1 110.8(6) . .
N1 C3 C4 109.8(5) . .
N2 C4 C3 109.9(5) . .
C6 C5 N6 113.2(15) . .
C61 C51 Zn2 88.4(9) . .
N5 C6 C5 116.1(13) . .
N51 C61 C51 103.7(10) . .
N7 C7 C8 116.6(5) . .
N8 C8 C7 115.6(5) . .
C3 N1 Zn1 109.0(4) . .
C4 N2 Zn1 108.8(4) . .
C2 N3 Zn1 107.9(4) . .
C1 N4 Zn1 107.0(4) . .
C6 N5 Zn2 110.1(13) . 2_655
C61 N51 Zn2 104.4(11) . 2_655

loop_
_geom_bond_atom_site_label_1
_geom_bond_atom_site_label_2
_geom_bond_distance
_geom_bond_site_symmetry_2
Zn1 N4 2.085(4) .
Zn1 N3 2.103(4) .
Zn1 N1 2.125(4) .
Zn1 N2 2.136(5) .
Zn1 O6 2.145(3) .
Zn1 O13 2.399(3) 7_656
Zn2 Zn2 1.681(2) 2_655
Zn2 N51 1.842(12) 2_655
Zn2 O7 2.062(3) .
Zn2 N61 2.071(9) 2_655
Zn2 N5 2.184(13) 2_655
Zn2 C51 2.382(14) .
V1 O5 1.619(3) .
V1 O19 1.935(3) .
V1 O24 1.942(3) .
V1 O23 1.946(3) .
V1 O25 1.946(3) .
V1 V3 3.0199(11) .
V1 V4 3.0214(11) .
V2 O11 1.596(3) .
V2 O19 1.881(3) .
V2 O27 1.940(3) .
V2 O20 1.945(3) .
V2 O17 1.958(3) .
V2 V3 2.9900(11) .
V2 V6 3.0460(11) .
V3 O16 1.613(3) .
V3 O23 1.952(3) .
V3 O17 1.963(3) .
V3 O19 1.977(3) .
V3 O10 2.013(3) .
V4 O15 1.607(3) .
V4 O25 1.936(3) .
V4 O28 1.945(3) .
V4 O24 1.993(3) .
V4 O3 1.997(3) .
V4 V5 3.0089(10) .
V5 O18 1.596(3) .
V5 O27 1.889(3) .
V5 O24 1.902(3) .
V5 O28 1.933(3) .
V5 O21 1.961(3) .
V5 V6 2.9846(10) .
V6 O22 1.625(3) .
V6 O20 1.923(3) .
V6 O21 1.926(3) .
V6 O2 1.989(3) .
V6 O27 1.992(3) .
O1 B3 1.368(5) .
O1 B7 1.487(5) .
O2 B4 1.513(6) 7_656
O2 B8 1.525(5) .
O3 B6 1.490(5) 7_656
O3 B9 1.524(5) 7_656
O4 B7 1.426(5) 7_656
O4 B4 1.439(5) .
O6 B2 1.441(5) 7_656
O6 B9 1.447(5) .
O7 B8 1.419(5) .
O7 B6 1.435(5) .
O8 B1 1.347(6) .
O8 B9 1.476(5) .
O9 B5 1.362(5) .
O9 B4 1.477(5) .
O10 B7 1.502(5) 7_656
O10 B2 1.508(5) 7_656
O12 B5 1.327(6) .
O12 B8 1.477(5) 7_656
O13 B3 1.361(5) .
O13 B2 1.476(5) .
O13 Zn1 2.399(3) 7_656
O14 B1 1.356(6) .
O14 B6 1.489(5) .
O17 B9 1.474(5) .
O20 B6 1.486(5) .
O21 B7 1.490(5) .
O23 B4 1.478(5) .
O25 B8 1.482(5) 7_656
O26 B3 1.372(6) .
O28 B2 1.464(5) .
O29 B1 1.375(6) .
O30 B5 1.389(6) .
B2 O6 1.441(5) 7_656
B2 O10 1.508(5) 7_656
B4 O2 1.513(6) 7_656
B6 O3 1.490(5) 7_656
B7 O4 1.426(5) 7_656
B7 O10 1.502(5) 7_656
B8 O12 1.477(5) 7_656
B8 O25 1.482(5) 7_656
B9 O3 1.524(5) 7_656
C1 N4 1.479(8) .
C1 C2 1.487(10) .
C2 N3 1.423(8) .
C3 N1 1.468(8) .
C3 C4 1.530(10) .
C4 N2 1.426(8) .
C5 C6 1.368(16) .
C5 N6 1.479(13) .
C51 C61 1.605(16) .
C6 N5 1.365(15) .
C61 N51 1.518(14) .
C7 N7 1.451(7) .
C7 C8 1.478(8) .
C8 N8 1.450(7) .
N5 Zn2 2.184(13) 2_655
N51 Zn2 1.842(12) 2_655
N61 Zn2 2.071(9) 2_655
